data_4078265
loop_
_publ_author_name
'Xiong, Jing'
'Liu, Wei'
'Wang, Yong'
'Cui, Long'
'Li, Yi-Zhi'
'Zuo, Jing-Lin'

_publ_section_title
;
 Tricarbonyl Mono- and Dinuclear Rhenium(I) Complexes with Redox-Active
 Bis(pyrazole)--Tetrathiafulvalene Ligands: Syntheses, Crystal Structures,
 and Properties
;
_journal_issue 10
_journal_name_full Organometallics
_journal_page_first 3938
_journal_paper_doi 10.1021/om300159r
_journal_volume 31
_journal_year 2012
_chemical_formula_sum 'C90 H84 Cl22 N16 O15 Re4 S32'
_chemical_formula_weight 4180.35
_chemical_name_systematic
; 
 ? 
;
_space_group_IT_number 2
_symmetry_cell_setting triclinic
_symmetry_space_group_name_Hall '-P 1'
_symmetry_space_group_name_H-M 'P -1'
_atom_sites_solution_hydrogens geom
_atom_sites_solution_primary direct
_atom_sites_solution_secondary difmap
_audit_creation_method SHELXL-97
_cell_angle_alpha 85.256(2)
_cell_angle_beta 88.350(3)
_cell_angle_gamma 67.472(2)
_cell_formula_units_Z 1
_cell_length_a 11.2192(11)
_cell_length_b 11.7727(14)
_cell_length_c 32.7018(18)
_cell_measurement_temperature 291(2)
_cell_volume 3976.0(7)
_computing_cell_refinement 'Bruker SMART'
_computing_data_collection 'Bruker SMART'
_computing_data_reduction 'Bruker SAINT'
_computing_molecular_graphics 'Bruker SHELXTL'
_computing_publication_material 'Bruker SHELXTL'
_computing_structure_refinement 'Bruker SHELXTL'
_computing_structure_solution 'Bruker SHELXTL'
_diffrn_ambient_temperature 291(2)
_diffrn_measured_fraction_theta_full 1.000
_diffrn_measured_fraction_theta_max 1.000
_diffrn_measurement_device_type 'CCD area detector'
_diffrn_measurement_method 'phi and omega scans'
_diffrn_radiation_monochromator graphite
_diffrn_radiation_source 'fine-focus sealed tube'
_diffrn_radiation_type MoK\a
_diffrn_radiation_wavelength 0.71073
_diffrn_reflns_av_R_equivalents 0.0405
_diffrn_reflns_av_sigmaI/netI 0.0654
_diffrn_reflns_limit_h_max 13
_diffrn_reflns_limit_h_min -13
_diffrn_reflns_limit_k_max 14
_diffrn_reflns_limit_k_min -14
_diffrn_reflns_limit_l_max 40
_diffrn_reflns_limit_l_min -32
_diffrn_reflns_number 29191
_diffrn_reflns_theta_full 26.00
_diffrn_reflns_theta_max 26.00
_diffrn_reflns_theta_min 0.62
_exptl_absorpt_coefficient_mu 3.879
_exptl_absorpt_correction_T_max 0.6127
_exptl_absorpt_correction_T_min 0.5757
_exptl_absorpt_correction_type multi-scan
_exptl_absorpt_process_details 'SADABS,2000; Bruker'
_exptl_crystal_colour red
_exptl_crystal_density_diffrn 1.746
_exptl_crystal_density_method 'not measured'
_exptl_crystal_description block
_exptl_crystal_F_000 2042
_exptl_crystal_size_max 0.16
_exptl_crystal_size_mid 0.15
_exptl_crystal_size_min 0.14
_refine_diff_density_max 1.657
_refine_diff_density_min -1.271
_refine_diff_density_rms 0.121
_refine_ls_extinction_method none
_refine_ls_goodness_of_fit_ref 1.164
_refine_ls_hydrogen_treatment mixed
_refine_ls_matrix_type full
_refine_ls_number_parameters 838
_refine_ls_number_reflns 15631
_refine_ls_number_restraints 0
_refine_ls_restrained_S_all 1.164
_refine_ls_R_factor_all 0.0673
_refine_ls_R_factor_gt 0.0487
_refine_ls_shift/su_max 0.000
_refine_ls_shift/su_mean 0.000
_refine_ls_structure_factor_coef Fsqd
_refine_ls_weighting_details 'calc w=1/[\s^2^(Fo^2^)+(0.0582P)^2^+0.0000P] where P=(Fo^2^+2Fc^2^)/3'
_refine_ls_weighting_scheme calc
_refine_ls_wR_factor_gt 0.1135
_refine_ls_wR_factor_ref 0.1231
_reflns_number_gt 10957
_reflns_number_total 15631
_reflns_threshold_expression >2sigma(I)
_cod_data_source_file om300159r_si_002.cif
_cod_data_source_block 2
_cod_depositor_comments
;
The following automatic conversions were performed:

'_symmetry_cell_setting' value 'Triclinic' changed to 'triclinic'
according to /home/saulius/struct/CIF-dictionaries/cif_core.dic
dictionary named 'cif_core.dic' version 2.4.1 from
2010-06-29.

'_exptl_absorpt_correction_type' value 'Multi-Scan'
changed to 'multi-scan' according to
/home/saulius/struct/CIF-dictionaries/cif_core.dic dictionary named
'cif_core.dic' version 2.4.1 from 2010-06-29.

Automatic conversion script
Id: cif_fix_values 1715 2011-07-08 13:25:40Z adriana 
;
_cod_database_code 4078265

loop_
_symmetry_equiv_pos_as_xyz
'x, y, z'
'-x, -y, -z'

loop_
_atom_site_label
_atom_site_type_symbol
_atom_site_fract_x
_atom_site_fract_y
_atom_site_fract_z
_atom_site_U_iso_or_equiv
_atom_site_adp_type
_atom_site_occupancy
_atom_site_symmetry_multiplicity
_atom_site_calc_flag
_atom_site_refinement_flags
C1 C 0.8424(7) 0.6748(7) 0.5040(2) 0.0492(17) Uani 1 1 d .
C2 C 0.6021(7) 0.7979(6) 0.5301(2) 0.0422(14) Uani 1 1 d .
C3 C 0.7090(7) 0.5600(6) 0.5371(2) 0.0482(16) Uani 1 1 d .
C4 C 0.7528(6) 0.9287(6) 0.4456(2) 0.0444(15) Uani 1 1 d .
H4A H 0.7140 0.9654 0.4703 0.067 Uiso 1 1 calc R
H4B H 0.7711 0.9884 0.4275 0.067 Uiso 1 1 calc R
H4C H 0.8315 0.8595 0.4522 0.067 Uiso 1 1 calc R
C5 C 0.6642(7) 0.8871(7) 0.4254(2) 0.0502(17) Uani 1 1 d .
C6 C 0.4466(8) 0.8849(7) 0.3446(2) 0.0562(19) Uani 1 1 d .
H6A H 0.4457 0.8055 0.3403 0.084 Uiso 1 1 calc R
H6B H 0.4750 0.9174 0.3200 0.084 Uiso 1 1 calc R
H6C H 0.3612 0.9400 0.3513 0.084 Uiso 1 1 calc R
C7 C 0.5347(7) 0.8725(6) 0.3783(2) 0.0508(18) Uani 1 1 d .
C8 C 0.6090(7) 0.9404(6) 0.38697(19) 0.0462(16) Uani 1 1 d .
C9 C 0.7138(7) 0.9888(6) 0.3171(2) 0.0520(18) Uani 1 1 d .
C10 C 0.7139(7) 1.0362(7) 0.2787(2) 0.055(2) Uani 1 1 d .
C11 C 0.6941(7) 1.2628(7) 0.2613(2) 0.0552(19) Uani 1 1 d .
H11A H 0.6498 1.3433 0.2478 0.083 Uiso 1 1 calc R
H11B H 0.7738 1.2219 0.2474 0.083 Uiso 1 1 calc R
H11C H 0.7117 1.2707 0.2893 0.083 Uiso 1 1 calc R
C12 C 0.9091(6) 0.8341(7) 0.2807(2) 0.0497(18) Uani 1 1 d .
C13 C 1.0239(7) 0.7455(6) 0.27540(18) 0.055(2) Uani 1 1 d .
C14 C 1.2486(7) 0.5760(7) 0.2842(2) 0.057(2) Uani 1 1 d .
C15 C 1.3073(8) 0.3558(7) 0.3219(3) 0.062(2) Uani 1 1 d .
H15A H 1.3404 0.2885 0.3046 0.094 Uiso 1 1 calc R
H15B H 1.2159 0.3974 0.3176 0.094 Uiso 1 1 calc R
H15C H 1.3239 0.3246 0.3501 0.094 Uiso 1 1 calc R
C16 C 1.2451(6) 0.6161(6) 0.2474(2) 0.0466(16) Uani 1 1 d .
C17 C 1.2947(5) 0.5565(7) 0.1701(2) 0.0435(15) Uani 1 1 d .
C18 C 1.2819(7) 0.7547(7) 0.1285(2) 0.0509(17) Uani 1 1 d .
H18A H 1.3273 0.7547 0.1031 0.076 Uiso 1 1 calc R
H18B H 1.3330 0.7600 0.1507 0.076 Uiso 1 1 calc R
H18C H 1.2011 0.8243 0.1274 0.076 Uiso 1 1 calc R
C19 C 1.2576(6) 0.6382(7) 0.1350(2) 0.0453(15) Uani 1 1 d .
C20 C 1.2700(11) 0.3488(8) 0.1872(2) 0.078(3) Uani 1 1 d .
H20A H 1.2084 0.3635 0.2092 0.116 Uiso 1 1 calc R
H20B H 1.3558 0.3147 0.1985 0.116 Uiso 1 1 calc R
H20C H 1.2589 0.2918 0.1698 0.116 Uiso 1 1 calc R
C21 C 1.2505(6) 0.4638(6) 0.1636(2) 0.0462(16) Uani 1 1 d .
C22 C 1.0762(6) 0.8416(6) 0.05312(18) 0.0384(13) Uani 1 1 d .
C23 C 1.2761(7) 0.6598(7) 0.0257(2) 0.0476(16) Uani 1 1 d .
C24 C 1.0430(7) 0.7285(7) -0.0038(2) 0.0479(16) Uani 1 1 d .
C25 C 0.8916(6) 0.8155(6) 0.1308(2) 0.0440(15) Uani 1 1 d .
H25A H 0.9822 0.7764 0.1368 0.066 Uiso 1 1 calc R
H25B H 0.8436 0.8229 0.1559 0.066 Uiso 1 1 calc R
H25C H 0.8734 0.8961 0.1174 0.066 Uiso 1 1 calc R
C26 C 0.8548(7) 0.7418(7) 0.1041(2) 0.0484(16) Uani 1 1 d .
C27 C 0.6609(7) 0.5880(7) 0.0598(2) 0.0463(16) Uani 1 1 d .
H27A H 0.6026 0.6457 0.0399 0.069 Uiso 1 1 calc R
H27B H 0.6127 0.5709 0.0825 0.069 Uiso 1 1 calc R
H27C H 0.7096 0.5130 0.0473 0.069 Uiso 1 1 calc R
C28 C 0.7517(6) 0.6423(7) 0.0748(2) 0.0443(15) Uani 1 1 d .
C29 C 0.7384(5) 0.7214(6) 0.10372(18) 0.0357(13) Uani 1 1 d .
C30 C 0.6370(7) 0.7279(6) 0.1809(2) 0.0513(18) Uani 1 1 d .
C31 C 0.5698(6) 0.7751(7) 0.2134(2) 0.0545(19) Uani 1 1 d .
C32 C 0.4827(7) 0.9897(7) 0.2223(3) 0.062(2) Uani 1 1 d .
H32A H 0.4185 1.0720 0.2223 0.093 Uiso 1 1 calc R
H32B H 0.5477 0.9880 0.2023 0.093 Uiso 1 1 calc R
H32C H 0.5217 0.9645 0.2490 0.093 Uiso 1 1 calc R
C33 C 0.7460(6) 0.5819(6) 0.2421(2) 0.0465(16) Uani 1 1 d .
C34 C 0.8301(6) 0.4966(6) 0.2679(2) 0.0415(15) Uani 1 1 d .
C35 C 1.0171(7) 0.3018(7) 0.2981(2) 0.060(2) Uani 1 1 d .
C36 C 1.0743(7) 0.0553(7) 0.2937(2) 0.057(2) Uani 1 1 d .
H36A H 1.0297 0.0776 0.2679 0.085 Uiso 1 1 calc R
H36B H 1.0140 0.0576 0.3154 0.085 Uiso 1 1 calc R
H36C H 1.1393 -0.0265 0.2936 0.085 Uiso 1 1 calc R
C37 C 0.9514(6) 0.3525(7) 0.3295(2) 0.0515(18) Uani 1 1 d .
C38 C 0.8647(6) 0.3881(6) 0.4095(2) 0.0441(15) Uani 1 1 d .
C39 C 0.9364(7) 0.5705(6) 0.4183(2) 0.0481(16) Uani 1 1 d .
H39A H 0.8896 0.6532 0.4257 0.072 Uiso 1 1 calc R
H39B H 0.9607 0.5724 0.3900 0.072 Uiso 1 1 calc R
H39C H 1.0125 0.5329 0.4351 0.072 Uiso 1 1 calc R
C40 C 0.8522(7) 0.4968(7) 0.4250(2) 0.0502(17) Uani 1 1 d .
C41 C 0.7299(7) 0.2563(7) 0.4196(2) 0.0515(17) Uani 1 1 d .
H41A H 0.7991 0.1798 0.4278 0.077 Uiso 1 1 calc R
H41B H 0.7117 0.2588 0.3910 0.077 Uiso 1 1 calc R
H41C H 0.6543 0.2629 0.4354 0.077 Uiso 1 1 calc R
C42 C 0.7665(7) 0.3570(6) 0.42674(19) 0.0451(15) Uani 1 1 d .
C43 C 0.1752(7) 0.8629(7) 0.4369(2) 0.0500(17) Uani 1 1 d .
H43 H 0.261(8) 0.796(8) 0.437(2) 0.060 Uiso 1 1 d .
H44 H 0.996(8) 0.856(7) 0.896(3) 0.060 Uiso 1 1 d .
C44 C 0.9613(7) 0.8390(7) 0.8706(2) 0.0492(17) Uani 1 1 d .
C45 C 0.3996(7) 0.7511(6) 0.89355(19) 0.0451(16) Uani 1 1 d .
H45 H 0.4716 0.6992 0.9115 0.054 Uiso 1 1 calc R
Cl1 Cl 0.46637(17) 0.65984(17) 0.48262(6) 0.0524(4) Uani 1 1 d .
Cl2 Cl 1.15111(16) 0.45673(16) 0.03780(5) 0.0463(4) Uani 1 1 d .
Cl3 Cl 0.20002(16) 0.99772(16) 0.43540(5) 0.0473(4) Uani 1 1 d .
Cl4 Cl 0.10718(17) 0.85831(17) 0.39399(6) 0.0514(4) Uani 1 1 d .
Cl5 Cl 0.09758(16) 0.83619(16) 0.47870(5) 0.0502(4) Uani 1 1 d .
Cl6 Cl 0.99127(17) 0.92479(17) 0.83053(5) 0.0525(4) Uani 1 1 d .
Cl7 Cl 0.79446(16) 0.88283(15) 0.87613(5) 0.0449(4) Uani 1 1 d .
Cl8 Cl 1.02996(16) 0.68127(16) 0.86422(5) 0.0466(4) Uani 1 1 d .
Cl9 Cl 0.37301(16) 0.66558(17) 0.85805(5) 0.0512(4) Uani 1 1 d .
Cl10 Cl 0.26336(16) 0.81728(16) 0.92214(5) 0.0472(4) Uani 1 1 d .
Cl11 Cl 0.43330(17) 0.86975(17) 0.86908(6) 0.0531(4) Uani 1 1 d .
N1 N 0.6330(5) 0.7950(5) 0.43866(17) 0.0417(12) Uani 1 1 d .
N2 N 0.5528(6) 0.7872(5) 0.40896(18) 0.0489(14) Uani 1 1 d .
N3 N 1.1963(5) 0.4919(5) 0.12562(17) 0.0410(12) Uani 1 1 d .
N4 N 1.1954(5) 0.6024(5) 0.10901(17) 0.0431(12) Uani 1 1 d .
N5 N 0.9312(6) 0.6777(5) 0.07576(18) 0.0469(13) Uani 1 1 d .
N6 N 0.8701(5) 0.6188(5) 0.05735(17) 0.0429(12) Uani 1 1 d .
N7 N 0.7514(6) 0.5322(5) 0.45131(18) 0.0489(14) Uani 1 1 d .
N8 N 0.6996(6) 0.4404(5) 0.45078(17) 0.0484(14) Uani 1 1 d .
O1 O 0.9378(5) 0.6753(5) 0.51390(15) 0.0534(12) Uani 1 1 d .
O2 O 0.5602(5) 0.8732(5) 0.55203(16) 0.0553(13) Uani 1 1 d .
O3 O 0.7243(4) 0.4913(4) 0.56790(14) 0.0470(11) Uani 1 1 d .
O4 O 1.0559(4) 0.9414(4) 0.05643(14) 0.0457(11) Uani 1 1 d .
O5 O 1.3780(5) 0.6477(4) 0.01249(14) 0.0455(11) Uani 1 1 d .
O6 O 0.9986(5) 0.7592(4) -0.03690(14) 0.0483(11) Uani 1 1 d .
O1W O 0.4068(14) 0.9420(14) 0.0354(5) 0.057(5) Uani 0.30 1 d P
H1X H 0.3952 0.8801 0.0273 0.068 Uiso 0.30 1 d PR
H1Y H 0.3369 1.0052 0.0328 0.068 Uiso 0.30 1 d PR
O2W O 0.693(2) 0.939(2) 1.0062(7) 0.055(7) Uani 0.20 1 d P
H2X H 0.6192 0.9408 1.0133 0.066 Uiso 0.20 1 d PR
H2Y H 0.6953 0.9525 0.9803 0.066 Uiso 0.20 1 d PR
O3W O 0.4555(5) 0.6087(5) 0.38329(15) 0.0521(12) Uani 1 1 d .
H3Y H 0.5004 0.6232 0.4011 0.063 Uiso 1 1 d R
H3X H 0.5011 0.5401 0.3740 0.063 Uiso 1 1 d R
Re1 Re 0.67882(3) 0.67164(3) 0.494507(8) 0.04916(9) Uani 1 1 d .
Re2 Re 1.11468(3) 0.67310(2) 0.047772(8) 0.04055(8) Uani 1 1 d .
S1 S 0.61278(18) 1.06249(17) 0.35594(6) 0.0540(5) Uani 1 1 d .
S2 S 0.60243(18) 1.18086(17) 0.26036(6) 0.0562(5) Uani 1 1 d .
S3 S 0.82680(17) 0.94774(16) 0.24462(5) 0.0540(5) Uani 1 1 d .
S4 S 0.82337(19) 0.83755(17) 0.32738(6) 0.0588(5) Uani 1 1 d .
S5 S 1.10639(18) 0.63531(18) 0.31379(6) 0.0613(6) Uani 1 1 d .
S6 S 1.10715(17) 0.73834(17) 0.23018(6) 0.0551(5) Uani 1 1 d .
S7 S 1.38745(18) 0.46535(17) 0.30909(6) 0.0572(5) Uani 1 1 d .
S8 S 1.37420(16) 0.56538(17) 0.21295(5) 0.0469(4) Uani 1 1 d .
S9 S 0.60070(17) 0.79531(17) 0.13156(6) 0.0515(4) Uani 1 1 d .
S10 S 0.41614(18) 0.89715(18) 0.21102(6) 0.0572(5) Uani 1 1 d .
S11 S 0.76684(17) 0.58939(17) 0.18999(5) 0.0534(5) Uani 1 1 d .
S12 S 0.61155(17) 0.69390(17) 0.26044(5) 0.0537(5) Uani 1 1 d .
S13 S 0.96694(18) 0.37571(18) 0.24960(6) 0.0589(5) Uani 1 1 d .
S14 S 0.81550(18) 0.49086(17) 0.32087(5) 0.0565(5) Uani 1 1 d .
S15 S 1.15017(17) 0.16385(17) 0.30196(5) 0.0529(5) Uani 1 1 d .
S16 S 0.99416(18) 0.29607(17) 0.38077(6) 0.0553(5) Uani 1 1 d .

loop_
_atom_site_aniso_label
_atom_site_aniso_U_11
_atom_site_aniso_U_22
_atom_site_aniso_U_33
_atom_site_aniso_U_23
_atom_site_aniso_U_13
_atom_site_aniso_U_12
C1 0.046(4) 0.045(4) 0.046(4) 0.009(3) 0.014(3) -0.009(3)
C2 0.048(4) 0.037(3) 0.039(3) 0.002(3) 0.011(3) -0.015(3)
C3 0.062(4) 0.045(4) 0.039(4) -0.007(3) 0.004(3) -0.022(3)
C4 0.044(3) 0.036(3) 0.050(4) 0.018(3) 0.007(3) -0.017(3)
C5 0.050(4) 0.062(4) 0.044(4) 0.006(3) 0.008(3) -0.030(4)
C6 0.066(5) 0.041(4) 0.045(4) 0.012(3) -0.006(3) -0.005(3)
C7 0.058(4) 0.032(3) 0.041(4) -0.010(3) 0.000(3) 0.008(3)
C8 0.050(4) 0.040(3) 0.029(3) -0.008(3) 0.011(3) 0.005(3)
C9 0.055(4) 0.035(3) 0.047(4) 0.006(3) 0.014(3) 0.001(3)
C10 0.054(4) 0.039(4) 0.038(4) 0.007(3) 0.005(3) 0.018(3)
C11 0.055(4) 0.044(4) 0.042(4) -0.019(3) 0.012(3) 0.010(3)
C12 0.027(3) 0.047(4) 0.050(4) 0.011(3) 0.005(3) 0.010(3)
C13 0.062(4) 0.044(4) 0.018(3) -0.004(2) 0.007(3) 0.023(3)
C14 0.042(4) 0.047(4) 0.052(4) 0.005(3) 0.000(3) 0.015(3)
C15 0.053(4) 0.041(4) 0.077(6) -0.015(4) 0.007(4) 0.002(3)
C16 0.035(3) 0.046(4) 0.040(4) -0.007(3) 0.004(3) 0.006(3)
C17 0.022(3) 0.059(4) 0.047(4) -0.012(3) 0.005(2) -0.010(3)
C18 0.039(3) 0.050(4) 0.057(4) -0.016(3) -0.006(3) -0.008(3)
C19 0.042(4) 0.052(4) 0.045(4) -0.016(3) 0.008(3) -0.019(3)
C20 0.123(8) 0.064(5) 0.039(4) 0.010(4) -0.026(5) -0.029(5)
C21 0.035(3) 0.046(4) 0.049(4) -0.012(3) 0.001(3) -0.004(3)
C22 0.045(3) 0.041(4) 0.029(3) 0.003(3) -0.001(3) -0.017(3)
C23 0.038(3) 0.058(4) 0.051(4) -0.011(3) -0.006(3) -0.021(3)
C24 0.050(4) 0.060(4) 0.038(4) -0.012(3) -0.011(3) -0.023(3)
C25 0.039(3) 0.049(4) 0.045(4) -0.011(3) 0.013(3) -0.017(3)
C26 0.047(4) 0.050(4) 0.046(4) -0.015(3) 0.007(3) -0.015(3)
C27 0.049(4) 0.055(4) 0.043(4) -0.009(3) 0.014(3) -0.029(3)
C28 0.040(3) 0.051(4) 0.043(4) 0.001(3) -0.005(3) -0.019(3)
C29 0.029(3) 0.041(3) 0.031(3) 0.004(2) -0.005(2) -0.009(2)
C30 0.047(4) 0.044(4) 0.035(3) 0.010(3) -0.001(3) 0.012(3)
C31 0.035(3) 0.057(4) 0.043(4) 0.003(3) -0.002(3) 0.014(3)
C32 0.043(4) 0.049(4) 0.067(5) 0.018(4) -0.009(4) 0.008(3)
C33 0.038(3) 0.037(3) 0.044(4) 0.005(3) 0.011(3) 0.006(3)
C34 0.029(3) 0.041(3) 0.041(3) -0.002(3) 0.013(3) 0.002(3)
C35 0.043(4) 0.049(4) 0.056(4) -0.012(3) 0.007(3) 0.021(3)
C36 0.051(4) 0.051(4) 0.048(4) -0.018(3) -0.022(3) 0.008(3)
C37 0.033(3) 0.052(4) 0.042(4) 0.007(3) 0.012(3) 0.012(3)
C38 0.043(3) 0.033(3) 0.042(3) 0.006(3) 0.002(3) -0.001(3)
C39 0.044(4) 0.034(3) 0.050(4) -0.004(3) 0.012(3) 0.002(3)
C40 0.059(4) 0.042(4) 0.041(4) -0.001(3) 0.008(3) -0.010(3)
C41 0.051(4) 0.055(4) 0.047(4) -0.012(3) 0.013(3) -0.018(3)
C42 0.051(4) 0.049(4) 0.031(3) -0.002(3) -0.005(3) -0.014(3)
C43 0.046(4) 0.053(4) 0.051(4) 0.017(3) -0.021(3) -0.022(3)
C44 0.053(4) 0.049(4) 0.042(4) 0.016(3) -0.021(3) -0.018(3)
C45 0.064(4) 0.033(3) 0.030(3) 0.006(2) 0.007(3) -0.011(3)
Cl1 0.0511(9) 0.0474(9) 0.0530(10) 0.0130(8) 0.0011(8) -0.0158(8)
Cl2 0.0432(8) 0.0478(9) 0.0475(9) -0.0159(7) 0.0011(7) -0.0147(7)
Cl3 0.0500(9) 0.0473(9) 0.0469(9) -0.0022(7) 0.0100(7) -0.0223(7)
Cl4 0.0477(9) 0.0532(10) 0.0524(10) -0.0103(8) -0.0100(7) -0.0164(8)
Cl5 0.0472(9) 0.0462(9) 0.0499(9) 0.0165(7) -0.0163(7) -0.0126(7)
Cl6 0.0493(9) 0.0499(9) 0.0434(9) 0.0004(7) 0.0116(7) -0.0040(8)
Cl7 0.0458(8) 0.0455(9) 0.0466(9) -0.0143(7) -0.0105(7) -0.0181(7)
Cl8 0.0434(8) 0.0484(9) 0.0483(9) -0.0118(7) -0.0151(7) -0.0153(7)
Cl9 0.0447(9) 0.0517(9) 0.0494(9) -0.0094(7) 0.0149(7) -0.0098(7)
Cl10 0.0448(8) 0.0480(9) 0.0426(8) 0.0121(7) 0.0091(7) -0.0147(7)
Cl11 0.0529(9) 0.0504(10) 0.0506(9) 0.0126(8) 0.0118(8) -0.0179(8)
N1 0.050(3) 0.028(3) 0.043(3) -0.006(2) 0.003(2) -0.010(2)
N2 0.059(4) 0.039(3) 0.049(3) 0.001(3) -0.002(3) -0.020(3)
N3 0.030(2) 0.046(3) 0.044(3) 0.001(2) -0.004(2) -0.011(2)
N4 0.049(3) 0.033(3) 0.044(3) -0.006(2) -0.007(2) -0.011(2)
N5 0.045(3) 0.051(3) 0.048(3) -0.006(3) 0.002(3) -0.023(3)
N6 0.048(3) 0.047(3) 0.039(3) -0.006(2) 0.007(2) -0.023(3)
N7 0.062(4) 0.030(3) 0.044(3) 0.004(2) 0.009(3) -0.008(3)
N8 0.061(4) 0.043(3) 0.037(3) 0.001(2) -0.008(3) -0.016(3)
O1 0.055(3) 0.056(3) 0.042(3) 0.019(2) -0.012(2) -0.017(2)
O2 0.053(3) 0.059(3) 0.053(3) -0.012(3) 0.016(2) -0.020(3)
O3 0.044(2) 0.050(3) 0.043(3) 0.009(2) 0.004(2) -0.015(2)
O4 0.044(2) 0.046(3) 0.043(3) 0.000(2) -0.006(2) -0.013(2)
O5 0.051(3) 0.048(3) 0.044(3) -0.010(2) 0.009(2) -0.025(2)
O6 0.066(3) 0.042(3) 0.043(3) 0.004(2) -0.006(2) -0.027(2)
O1W 0.040(8) 0.035(8) 0.078(11) -0.043(8) -0.030(8) 0.013(7)
O2W 0.038(12) 0.048(14) 0.044(13) 0.011(11) 0.011(10) 0.018(11)
O3W 0.053(3) 0.054(3) 0.051(3) -0.006(2) 0.003(2) -0.023(2)
Re1 0.04872(16) 0.05333(18) 0.03836(15) -0.00073(12) 0.00410(12) -0.01250(13)
Re2 0.04156(14) 0.04093(15) 0.03821(14) -0.00359(10) 0.00149(10) -0.01470(11)
S1 0.0479(9) 0.0403(9) 0.0494(10) 0.0055(7) 0.0136(8) 0.0077(7)
S2 0.0456(9) 0.0413(9) 0.0532(10) 0.0129(8) 0.0143(8) 0.0106(7)
S3 0.0451(9) 0.0438(9) 0.0427(9) 0.0136(7) 0.0124(7) 0.0124(8)
S4 0.0527(10) 0.0427(10) 0.0515(10) 0.0091(8) 0.0150(8) 0.0111(8)
S5 0.0488(10) 0.0493(10) 0.0460(10) 0.0196(8) 0.0118(8) 0.0199(8)
S6 0.0431(9) 0.0468(10) 0.0440(9) 0.0148(7) 0.0156(7) 0.0131(7)
S7 0.0491(10) 0.0439(10) 0.0479(10) 0.0111(8) 0.0130(8) 0.0124(8)
S8 0.0378(8) 0.0498(10) 0.0446(9) -0.0157(7) -0.0044(7) -0.0046(7)
S9 0.0446(9) 0.0481(10) 0.0480(10) 0.0103(8) -0.0048(7) -0.0047(8)
S10 0.0461(9) 0.0503(10) 0.0466(10) -0.0087(8) -0.0060(8) 0.0146(8)
S11 0.0434(9) 0.0435(9) 0.0419(9) 0.0060(7) 0.0121(7) 0.0155(7)
S12 0.0454(9) 0.0487(10) 0.0402(9) -0.0022(7) 0.0079(7) 0.0112(8)
S13 0.0437(9) 0.0475(10) 0.0512(10) 0.0033(8) 0.0146(8) 0.0183(8)
S14 0.0485(10) 0.0484(10) 0.0408(9) 0.0034(7) 0.0104(7) 0.0148(8)
S15 0.0448(9) 0.0446(9) 0.0445(9) -0.0176(7) -0.0103(7) 0.0141(8)
S16 0.0458(9) 0.0450(10) 0.0477(10) 0.0035(8) -0.0016(8) 0.0118(8)

loop_
_atom_type_symbol
_atom_type_description
_atom_type_scat_dispersion_real
_atom_type_scat_dispersion_imag
_atom_type_scat_source
C C 0.0033 0.0016 'International Tables Vol C Tables 4.2.6.8 and 6.1.1.4'
H H 0.0000 0.0000 'International Tables Vol C Tables 4.2.6.8 and 6.1.1.4'
N N 0.0061 0.0033 'International Tables Vol C Tables 4.2.6.8 and 6.1.1.4'
O O 0.0106 0.0060 'International Tables Vol C Tables 4.2.6.8 and 6.1.1.4'
S S 0.1246 0.1234 'International Tables Vol C Tables 4.2.6.8 and 6.1.1.4'
Cl Cl 0.1484 0.1585 'International Tables Vol C Tables 4.2.6.8 and 6.1.1.4'
Re Re -1.0185 7.2310 'International Tables Vol C Tables 4.2.6.8 and 6.1.1.4'

loop_
_geom_angle_atom_site_label_1
_geom_angle_atom_site_label_2
_geom_angle_atom_site_label_3
_geom_angle
O1 C1 Re1 172.8(6)
O2 C2 Re1 177.6(6)
O3 C3 Re1 175.1(6)
C5 C4 H4A 109.5
C5 C4 H4B 109.5
H4A C4 H4B 109.5
C5 C4 H4C 109.5
H4A C4 H4C 109.5
H4B C4 H4C 109.5
N1 C5 C8 112.3(7)
N1 C5 C4 125.8(6)
C8 C5 C4 121.8(6)
C7 C6 H6A 109.5
C7 C6 H6B 109.5
H6A C6 H6B 109.5
C7 C6 H6C 109.5
H6A C6 H6C 109.5
H6B C6 H6C 109.5
N2 C7 C8 106.9(6)
N2 C7 C6 120.9(7)
C8 C7 C6 132.2(7)
C5 C8 C7 103.6(6)
C5 C8 S1 133.1(6)
C7 C8 S1 123.2(5)
C10 C9 S1 125.7(5)
C10 C9 S4 115.5(5)
S1 C9 S4 118.8(4)
C9 C10 S3 118.3(5)
C9 C10 S2 123.2(5)
S3 C10 S2 118.4(4)
S2 C11 H11A 109.5
S2 C11 H11B 109.5
H11A C11 H11B 109.5
S2 C11 H11C 109.5
H11A C11 H11C 109.5
H11B C11 H11C 109.5
C13 C12 S3 125.4(5)
C13 C12 S4 120.9(5)
S3 C12 S4 113.6(3)
C12 C13 S6 121.8(5)
C12 C13 S5 123.6(5)
S6 C13 S5 114.5(4)
C16 C14 S7 124.3(6)
C16 C14 S5 118.2(5)
S7 C14 S5 117.5(4)
S7 C15 H15A 109.5
S7 C15 H15B 109.5
H15A C15 H15B 109.5
S7 C15 H15C 109.5
H15A C15 H15C 109.5
H15B C15 H15C 109.5
C14 C16 S6 117.7(5)
C14 C16 S8 124.8(5)
S6 C16 S8 117.3(4)
C21 C17 C19 104.9(6)
C21 C17 S8 125.9(6)
C19 C17 S8 129.1(6)
C19 C18 H18A 109.5
C19 C18 H18B 109.5
H18A C18 H18B 109.5
C19 C18 H18C 109.5
H18A C18 H18C 109.5
H18B C18 H18C 109.5
N4 C19 C17 111.7(6)
N4 C19 C18 124.0(7)
C17 C19 C18 124.3(6)
C21 C20 H20A 109.5
C21 C20 H20B 109.5
H20A C20 H20B 109.5
C21 C20 H20C 109.5
H20A C20 H20C 109.5
H20B C20 H20C 109.5
N3 C21 C17 106.1(6)
N3 C21 C20 122.7(7)
C17 C21 C20 130.6(7)
O4 C22 Re2 178.6(6)
O5 C23 Re2 177.8(7)
O6 C24 Re2 177.5(6)
C26 C25 H25A 109.5
C26 C25 H25B 109.5
H25A C25 H25B 109.5
C26 C25 H25C 109.5
H25A C25 H25C 109.5
H25B C25 H25C 109.5
N5 C26 C29 107.9(6)
N5 C26 C25 123.5(6)
C29 C26 C25 128.6(6)
C28 C27 H27A 109.5
C28 C27 H27B 109.5
H27A C27 H27B 109.5
C28 C27 H27C 109.5
H27A C27 H27C 109.5
H27B C27 H27C 109.5
C29 C28 N6 106.8(6)
C29 C28 C27 131.6(6)
N6 C28 C27 121.5(6)
C28 C29 C26 106.7(6)
C28 C29 S9 126.7(5)
C26 C29 S9 126.3(5)
C31 C30 S9 123.8(5)
C31 C30 S11 115.9(5)
S9 C30 S11 120.3(4)
C30 C31 S12 118.9(5)
C30 C31 S10 123.9(5)
S12 C31 S10 115.3(4)
S10 C32 H32A 109.5
S10 C32 H32B 109.5
H32A C32 H32B 109.5
S10 C32 H32C 109.5
H32A C32 H32C 109.5
H32B C32 H32C 109.5
C34 C33 S12 120.6(5)
C34 C33 S11 123.3(5)
S12 C33 S11 116.2(4)
C33 C34 S14 124.3(5)
C33 C34 S13 121.4(5)
S14 C34 S13 114.3(4)
C37 C35 S15 123.3(6)
C37 C35 S13 117.9(5)
S15 C35 S13 118.8(4)
S15 C36 H36A 109.5
S15 C36 H36B 109.5
H36A C36 H36B 109.5
S15 C36 H36C 109.5
H36A C36 H36C 109.5
H36B C36 H36C 109.5
C35 C37 S16 124.0(5)
C35 C37 S14 118.3(6)
S16 C37 S14 117.6(4)
C40 C38 C42 106.1(6)
C40 C38 S16 126.2(6)
C42 C38 S16 126.9(6)
C40 C39 H39A 109.5
C40 C39 H39B 109.5
H39A C39 H39B 109.5
C40 C39 H39C 109.5
H39A C39 H39C 109.5
H39B C39 H39C 109.5
N7 C40 C38 110.1(7)
N7 C40 C39 120.4(6)
C38 C40 C39 129.4(7)
C42 C41 H41A 109.5
C42 C41 H41B 109.5
H41A C41 H41B 109.5
C42 C41 H41C 109.5
H41A C41 H41C 109.5
H41B C41 H41C 109.5
N8 C42 C38 109.1(6)
N8 C42 C41 121.0(7)
C38 C42 C41 129.8(6)
Cl4 C43 Cl5 113.5(4)
Cl4 C43 Cl3 108.7(4)
Cl5 C43 Cl3 114.4(5)
Cl4 C43 H43 106(5)
Cl5 C43 H43 107(5)
Cl3 C43 H43 107(5)
Cl6 C44 Cl8 112.5(5)
Cl6 C44 Cl7 109.1(4)
Cl8 C44 Cl7 108.6(4)
Cl6 C44 H44 108(5)
Cl8 C44 H44 109(5)
Cl7 C44 H44 109(5)
Cl9 C45 Cl11 109.4(3)
Cl9 C45 Cl10 110.5(4)
Cl11 C45 Cl10 106.6(4)
Cl9 C45 H45 110.1
Cl11 C45 H45 110.1
Cl10 C45 H45 110.1
C5 N1 N2 105.0(6)
C5 N1 Re1 133.1(5)
N2 N1 Re1 121.8(4)
C7 N2 N1 112.2(6)
C21 N3 N4 111.1(6)
C19 N4 N3 105.9(6)
C19 N4 Re2 133.9(5)
N3 N4 Re2 119.9(4)
C26 N5 N6 108.6(6)
C26 N5 Re2 134.0(5)
N6 N5 Re2 116.6(4)
N5 N6 C28 110.0(6)
C40 N7 N8 104.4(6)
C40 N7 Re1 135.4(5)
N8 N7 Re1 119.6(4)
C42 N8 N7 110.3(6)
H1X O1W H1Y 109.5
H2X O2W H2Y 109.5
H3Y O3W H3X 107.7
C3 Re1 C2 89.6(3)
C3 Re1 C1 87.7(3)
C2 Re1 C1 90.6(3)
C3 Re1 N7 92.6(3)
C2 Re1 N7 175.3(3)
C1 Re1 N7 93.7(3)
C3 Re1 N1 173.3(3)
C2 Re1 N1 95.0(2)
C1 Re1 N1 97.1(3)
N7 Re1 N1 82.5(2)
C3 Re1 Cl1 90.7(2)
C2 Re1 Cl1 90.6(2)
C1 Re1 Cl1 178.1(2)
N7 Re1 Cl1 85.20(18)
N1 Re1 Cl1 84.27(16)
C24 Re2 C22 83.8(3)
C24 Re2 C23 88.9(3)
C22 Re2 C23 88.6(3)
C24 Re2 N4 177.7(3)
C22 Re2 N4 97.9(2)
C23 Re2 N4 92.7(3)
C24 Re2 N5 93.7(3)
C22 Re2 N5 94.0(2)
C23 Re2 N5 176.5(3)
N4 Re2 N5 84.7(2)
C24 Re2 Cl2 92.9(2)
C22 Re2 Cl2 176.0(2)
C23 Re2 Cl2 93.6(2)
N4 Re2 Cl2 85.34(14)
N5 Re2 Cl2 83.94(16)
C8 S1 C9 101.5(3)
C11 S2 C10 99.6(4)
C12 S3 C10 95.2(3)
C9 S4 C12 94.5(3)
C13 S5 C14 93.6(3)
C13 S6 C16 95.6(3)
C14 S7 C15 92.9(4)
C17 S8 C16 100.5(3)
C30 S9 C29 104.6(3)
C32 S10 C31 89.1(4)
C33 S11 C30 94.8(3)
C33 S12 C31 93.9(3)
C35 S13 C34 94.6(3)
C34 S14 C37 94.8(3)
C35 S15 C36 100.6(4)
C38 S16 C37 104.4(3)

loop_
_geom_bond_atom_site_label_1
_geom_bond_atom_site_label_2
_geom_bond_distance
C1 O1 1.129(9)
C1 Re1 1.885(8)
C2 O2 1.135(8)
C2 Re1 1.885(7)
C3 O3 1.211(8)
C3 Re1 1.780(7)
C4 C5 1.457(10)
C4 H4A 0.9600
C4 H4B 0.9600
C4 H4C 0.9600
C5 N1 1.301(9)
C5 C8 1.406(10)
C6 C7 1.462(10)
C6 H6A 0.9600
C6 H6B 0.9600
C6 H6C 0.9600
C7 N2 1.321(9)
C7 C8 1.406(11)
C8 S1 1.703(7)
C9 C10 1.330(10)
C9 S1 1.732(7)
C9 S4 1.745(7)
C10 S3 1.741(7)
C10 S2 1.751(6)
C11 S2 1.660(9)
C11 H11A 0.9600
C11 H11B 0.9600
C11 H11C 0.9600
C12 C13 1.328(9)
C12 S3 1.699(6)
C12 S4 1.777(7)
C13 S6 1.716(6)
C13 S5 1.730(6)
C14 C16 1.252(10)
C14 S7 1.768(7)
C14 S5 1.771(7)
C15 S7 1.851(9)
C15 H15A 0.9600
C15 H15B 0.9600
C15 H15C 0.9600
C16 S6 1.730(6)
C16 S8 1.755(7)
C17 C21 1.393(10)
C17 C19 1.398(10)
C17 S8 1.715(7)
C18 C19 1.496(10)
C18 H18A 0.9600
C18 H18B 0.9600
C18 H18C 0.9600
C19 N4 1.305(9)
C20 C21 1.445(11)
C20 H20A 0.9600
C20 H20B 0.9600
C20 H20C 0.9600
C21 N3 1.357(9)
C22 O4 1.121(8)
C22 Re2 1.884(7)
C23 O5 1.171(8)
C23 Re2 1.885(7)
C24 O6 1.174(8)
C24 Re2 1.847(7)
C25 C26 1.452(9)
C25 H25A 0.9600
C25 H25B 0.9600
C25 H25C 0.9600
C26 N5 1.318(9)
C26 C29 1.416(9)
C27 C28 1.505(9)
C27 H27A 0.9600
C27 H27B 0.9600
C27 H27C 0.9600
C28 C29 1.348(9)
C28 N6 1.367(8)
C29 S9 1.730(6)
C30 C31 1.320(10)
C30 S9 1.724(6)
C30 S11 1.731(6)
C31 S12 1.718(7)
C31 S10 1.770(6)
C32 S10 1.609(9)
C32 H32A 0.9600
C32 H32B 0.9600
C32 H32C 0.9600
C33 C34 1.338(9)
C33 S12 1.711(6)
C33 S11 1.715(7)
C34 S14 1.732(7)
C34 S13 1.777(6)
C35 C37 1.295(10)
C35 S15 1.732(7)
C35 S13 1.743(8)
C36 S15 1.826(9)
C36 H36A 0.9600
C36 H36B 0.9600
C36 H36C 0.9600
C37 S16 1.760(7)
C37 S14 1.762(6)
C38 C40 1.371(10)
C38 C42 1.381(10)
C38 S16 1.746(7)
C39 C40 1.509(11)
C39 H39A 0.9600
C39 H39B 0.9600
C39 H39C 0.9600
C40 N7 1.355(9)
C41 C42 1.431(10)
C41 H41A 0.9600
C41 H41B 0.9600
C41 H41C 0.9600
C42 N8 1.294(9)
C43 Cl4 1.632(7)
C43 Cl5 1.672(8)
C43 Cl3 1.709(7)
C43 H43 0.98(8)
C44 Cl6 1.693(7)
C44 Cl8 1.744(8)
C44 Cl7 1.749(8)
C44 H44 0.98(8)
C45 Cl9 1.701(7)
C45 Cl11 1.714(6)
C45 Cl10 1.715(7)
C45 H45 0.9800
Cl1 Re1 2.4834(19)
Cl2 Re2 2.4687(17)
N1 N2 1.375(8)
N1 Re1 2.180(5)
N3 N4 1.365(8)
N4 Re2 2.185(5)
N5 N6 1.330(8)
N5 Re2 2.212(6)
N7 N8 1.411(8)
N7 Re1 2.156(6)
O1W H1X 0.8501
O1W H1Y 0.8500
O2W H2X 0.8500
O2W H2Y 0.8498
O3W H3Y 0.8501
O3W H3X 0.8500

loop_
_geom_torsion_atom_site_label_1
_geom_torsion_atom_site_label_2
_geom_torsion_atom_site_label_3
_geom_torsion_atom_site_label_4
_geom_torsion
N1 C5 C8 C7 2.1(8)
C4 C5 C8 C7 178.3(7)
N1 C5 C8 S1 178.3(5)
C4 C5 C8 S1 -5.5(11)
N2 C7 C8 C5 -2.1(7)
C6 C7 C8 C5 175.6(8)
N2 C7 C8 S1 -178.8(5)
C6 C7 C8 S1 -1.2(11)
S1 C9 C10 S3 178.3(5)
S4 C9 C10 S3 -3.6(10)
S1 C9 C10 S2 -4.0(13)
S4 C9 C10 S2 174.1(5)
S3 C12 C13 S6 1.9(12)
S4 C12 C13 S6 178.6(5)
S3 C12 C13 S5 177.4(5)
S4 C12 C13 S5 -5.8(12)
S7 C14 C16 S6 -171.8(5)
S5 C14 C16 S6 7.1(11)
S7 C14 C16 S8 3.1(13)
S5 C14 C16 S8 -178.0(5)
C21 C17 C19 N4 0.5(7)
S8 C17 C19 N4 -178.3(5)
C21 C17 C19 C18 178.6(6)
S8 C17 C19 C18 -0.2(10)
C19 C17 C21 N3 2.4(7)
S8 C17 C21 N3 -178.8(5)
C19 C17 C21 C20 173.6(8)
S8 C17 C21 C20 -7.5(12)
N6 C28 C29 C26 -1.9(7)
C27 C28 C29 C26 -178.9(7)
N6 C28 C29 S9 172.5(5)
C27 C28 C29 S9 -4.5(11)
N5 C26 C29 C28 1.0(8)
C25 C26 C29 C28 -177.3(7)
N5 C26 C29 S9 -173.4(5)
C25 C26 C29 S9 8.3(11)
S9 C30 C31 S12 176.5(5)
S11 C30 C31 S12 -2.8(10)
S9 C30 C31 S10 12.7(12)
S11 C30 C31 S10 -166.6(5)
S12 C33 C34 S14 -1.2(10)
S11 C33 C34 S14 176.9(4)
S12 C33 C34 S13 177.4(4)
S11 C33 C34 S13 -4.5(10)
S15 C35 C37 S16 5.3(13)
S13 C35 C37 S16 -175.8(5)
S15 C35 C37 S14 -178.2(5)
S13 C35 C37 S14 0.7(11)
C42 C38 C40 N7 0.8(8)
S16 C38 C40 N7 -169.6(5)
C42 C38 C40 C39 176.9(7)
S16 C38 C40 C39 6.5(11)
C40 C38 C42 N8 0.1(8)
S16 C38 C42 N8 170.3(5)
C40 C38 C42 C41 176.2(7)
S16 C38 C42 C41 -13.6(11)
C8 C5 N1 N2 -1.3(8)
C4 C5 N1 N2 -177.2(7)
C8 C5 N1 Re1 -179.2(4)
C4 C5 N1 Re1 4.8(11)
C8 C7 N2 N1 1.5(8)
C6 C7 N2 N1 -176.5(6)
C5 N1 N2 C7 -0.2(8)
Re1 N1 N2 C7 178.1(4)
C17 C21 N3 N4 -4.5(7)
C20 C21 N3 N4 -176.6(8)
C17 C19 N4 N3 -3.2(7)
C18 C19 N4 N3 178.7(6)
C17 C19 N4 Re2 -177.1(4)
C18 C19 N4 Re2 4.8(10)
C21 N3 N4 C19 4.8(7)
C21 N3 N4 Re2 179.8(4)
C29 C26 N5 N6 0.4(8)
C25 C26 N5 N6 178.8(7)
C29 C26 N5 Re2 169.0(5)
C25 C26 N5 Re2 -12.6(11)
C26 N5 N6 C28 -1.6(8)
Re2 N5 N6 C28 -172.4(4)
C29 C28 N6 N5 2.2(8)
C27 C28 N6 N5 179.6(6)
C38 C40 N7 N8 -1.2(8)
C39 C40 N7 N8 -177.7(6)
C38 C40 N7 Re1 170.1(5)
C39 C40 N7 Re1 -6.4(11)
C38 C42 N8 N7 -0.8(7)
C41 C42 N8 N7 -177.4(6)
C40 N7 N8 C42 1.3(7)
Re1 N7 N8 C42 -171.7(4)
O3 C3 Re1 C2 6(7)
O3 C3 Re1 C1 96(7)
O3 C3 Re1 N7 -170(7)
O3 C3 Re1 N1 -127(7)
O3 C3 Re1 Cl1 -85(7)
O2 C2 Re1 C3 74(14)
O2 C2 Re1 C1 -13(14)
O2 C2 Re1 N7 -168(12)
O2 C2 Re1 N1 -111(14)
O2 C2 Re1 Cl1 165(14)
O1 C1 Re1 C3 -37(5)
O1 C1 Re1 C2 53(5)
O1 C1 Re1 N7 -129(5)
O1 C1 Re1 N1 148(5)
O1 C1 Re1 Cl1 -76(10)
C40 N7 Re1 C3 -115.7(7)
N8 N7 Re1 C3 54.6(5)
C40 N7 Re1 C2 127(3)
N8 N7 Re1 C2 -63(3)
C40 N7 Re1 C1 -27.8(7)
N8 N7 Re1 C1 142.5(5)
C40 N7 Re1 N1 69.0(7)
N8 N7 Re1 N1 -120.7(5)
C40 N7 Re1 Cl1 153.8(7)
N8 N7 Re1 Cl1 -35.9(4)
C5 N1 Re1 C3 -167(2)
N2 N1 Re1 C3 15(3)
C5 N1 Re1 C2 60.9(7)
N2 N1 Re1 C2 -116.8(5)
C5 N1 Re1 C1 -30.3(7)
N2 N1 Re1 C1 152.0(5)
C5 N1 Re1 N7 -123.1(7)
N2 N1 Re1 N7 59.2(5)
C5 N1 Re1 Cl1 151.0(7)
N2 N1 Re1 Cl1 -26.7(5)
O6 C24 Re2 C22 176(100)
O6 C24 Re2 C23 87(15)
O6 C24 Re2 N4 -46(19)
O6 C24 Re2 N5 -91(15)
O6 C24 Re2 Cl2 -7(15)
O4 C22 Re2 C24 -121(23)
O4 C22 Re2 C23 -32(23)
O4 C22 Re2 N4 60(23)
O4 C22 Re2 N5 146(23)
O4 C22 Re2 Cl2 -155(21)
O5 C23 Re2 C24 -123(16)
O5 C23 Re2 C22 154(16)
O5 C23 Re2 N4 56(16)
O5 C23 Re2 N5 14(19)
O5 C23 Re2 Cl2 -30(16)
C19 N4 Re2 C24 -168(7)
N3 N4 Re2 C24 19(7)
C19 N4 Re2 C22 -30.0(7)
N3 N4 Re2 C22 156.7(5)
C19 N4 Re2 C23 59.0(7)
N3 N4 Re2 C23 -114.3(5)
C19 N4 Re2 N5 -123.3(7)
N3 N4 Re2 N5 63.4(5)
C19 N4 Re2 Cl2 152.4(6)
N3 N4 Re2 Cl2 -20.9(4)
C26 N5 Re2 C24 -115.6(7)
N6 N5 Re2 C24 52.4(5)
C26 N5 Re2 C22 -31.6(7)
N6 N5 Re2 C22 136.4(5)
C26 N5 Re2 C23 107(4)
N6 N5 Re2 C23 -85(4)
C26 N5 Re2 N4 66.1(7)
N6 N5 Re2 N4 -126.0(5)
C26 N5 Re2 Cl2 151.9(7)
N6 N5 Re2 Cl2 -40.1(5)
C5 C8 S1 C9 106.8(7)
C7 C8 S1 C9 -77.5(6)
C10 C9 S1 C8 154.2(8)
S4 C9 S1 C8 -23.8(6)
C9 C10 S2 C11 102.1(9)
S3 C10 S2 C11 -80.2(6)
C13 C12 S3 C10 -167.6(9)
S4 C12 S3 C10 15.5(6)
C9 C10 S3 C12 -7.5(8)
S2 C10 S3 C12 174.7(6)
C10 C9 S4 C12 12.3(8)
S1 C9 S4 C12 -169.5(5)
C13 C12 S4 C9 165.8(8)
S3 C12 S4 C9 -17.1(6)
C12 C13 S5 C14 -171.8(8)
S6 C13 S5 C14 4.0(6)
C16 C14 S5 C13 -6.8(9)
S7 C14 S5 C13 172.3(6)
C12 C13 S6 C16 174.6(8)
S5 C13 S6 C16 -1.3(6)
C14 C16 S6 C13 -3.5(8)
S8 C16 S6 C13 -178.8(5)
C16 C14 S7 C15 -120.8(9)
S5 C14 S7 C15 60.3(6)
C21 C17 S8 C16 -76.3(6)
C19 C17 S8 C16 102.2(6)
C14 C16 S8 C17 137.6(8)
S6 C16 S8 C17 -47.5(5)
C31 C30 S9 C29 164.6(8)
S11 C30 S9 C29 -16.2(6)
C28 C29 S9 C30 110.6(6)
C26 C29 S9 C30 -76.1(7)
C30 C31 S10 C32 -104.0(9)
S12 C31 S10 C32 91.7(6)
C34 C33 S11 C30 -172.6(7)
S12 C33 S11 C30 5.6(6)
C31 C30 S11 C33 -1.7(8)
S9 C30 S11 C33 179.0(5)
C34 C33 S12 C31 171.6(7)
S11 C33 S12 C31 -6.7(6)
C30 C31 S12 C33 5.6(8)
S10 C31 S12 C33 170.8(5)
C37 C35 S13 C34 -2.3(9)
S15 C35 S13 C34 176.7(6)
C33 C34 S13 C35 -175.7(7)
S14 C34 S13 C35 3.1(5)
C33 C34 S14 C37 176.0(7)
S13 C34 S14 C37 -2.7(5)
C35 C37 S14 C34 1.3(8)
S16 C37 S14 C34 178.0(5)
C37 C35 S15 C36 94.4(9)
S13 C35 S15 C36 -84.6(6)
C40 C38 S16 C37 -89.9(7)
C42 C38 S16 C37 101.8(7)
C35 C37 S16 C38 -173.7(8)
S14 C37 S16 C38 9.7(6)
